data_7104433
loop_
_publ_author_name
'Nixon, Tracy D'
'Dingwall, Lee D'
'Lynam, Jason M'
'Whitwood, Adrian C'

_publ_section_title
;
 Self-assembly of a hydrogen bonded framework from a gold phosphine
 complex with a pendant uracil group.
;
_journal_issue 20
_journal_name_full 'Chemical communications (Cambridge, England)'
_journal_page_first 2890
_journal_page_last 2892
_journal_paper_doi 10.1039/b821671a
_journal_volume 34
_journal_year 2009
_chemical_formula_moiety 'C16 H13 Au Cl N2 O2 P, 2(C4 H8 O)'
_chemical_formula_sum 'C24 H29 Au Cl N2 O4 P'
_chemical_formula_weight 672.88
_chemical_name_systematic
;
?
;
_space_group_IT_number 15
_symmetry_cell_setting monoclinic
_symmetry_space_group_name_Hall '-C 2yc'
_symmetry_space_group_name_H-M 'C 1 2/c 1'
_atom_sites_solution_hydrogens geom
_atom_sites_solution_primary direct
_atom_sites_solution_secondary difmap
_audit_creation_method SHELXL-97
_cell_angle_alpha 90.00
_cell_angle_beta 91.298(3)
_cell_angle_gamma 90.00
_cell_formula_units_Z 8
_cell_length_a 32.515(4)
_cell_length_b 11.4439(13)
_cell_length_c 13.4243(15)
_cell_measurement_reflns_used 5018
_cell_measurement_temperature 110(2)
_cell_measurement_theta_max 28.26
_cell_measurement_theta_min 2.41
_cell_volume 4993.9(10)
_computing_cell_refinement 'Bruker SMART'
_computing_data_collection 'Bruker SMART'
_computing_data_reduction 'Bruker SAINT'
_computing_molecular_graphics 'Bruker SHELXTL'
_computing_publication_material 'Bruker SHELXTL'
_computing_structure_refinement 'SHELXL-97 (Sheldrick, 1997)'
_computing_structure_solution 'SHELXS-97 (Sheldrick, 1997)'
_diffrn_ambient_temperature 110(2)
_diffrn_measured_fraction_theta_full 0.997
_diffrn_measured_fraction_theta_max 0.997
_diffrn_measurement_device_type 'CCD area detector'
_diffrn_measurement_method 'phi and omega scans'
_diffrn_radiation_monochromator graphite
_diffrn_radiation_source 'fine-focus sealed tube'
_diffrn_radiation_type MoK\a
_diffrn_radiation_wavelength 0.71073
_diffrn_reflns_av_R_equivalents 0.0393
_diffrn_reflns_av_sigmaI/netI 0.0336
_diffrn_reflns_limit_h_max 43
_diffrn_reflns_limit_h_min -43
_diffrn_reflns_limit_k_max 15
_diffrn_reflns_limit_k_min -15
_diffrn_reflns_limit_l_max 17
_diffrn_reflns_limit_l_min -17
_diffrn_reflns_number 24075
_diffrn_reflns_theta_full 28.30
_diffrn_reflns_theta_max 28.30
_diffrn_reflns_theta_min 1.89
_exptl_absorpt_coefficient_mu 6.096
_exptl_absorpt_correction_T_max 0.833
_exptl_absorpt_correction_T_min 0.499
_exptl_absorpt_correction_type multi-scan
_exptl_absorpt_process_details 'SADABS v2.03; (Sheldrick)'
_exptl_crystal_colour colourless
_exptl_crystal_density_diffrn 1.790
_exptl_crystal_density_method 'not measured'
_exptl_crystal_description needle
_exptl_crystal_F_000 2640
_exptl_crystal_size_max 0.23
_exptl_crystal_size_mid 0.08
_exptl_crystal_size_min 0.03
_refine_diff_density_max 2.082
_refine_diff_density_min -1.328
_refine_diff_density_rms 0.164
_refine_ls_extinction_method none
_refine_ls_goodness_of_fit_ref 1.060
_refine_ls_hydrogen_treatment mixed
_refine_ls_matrix_type full
_refine_ls_number_parameters 306
_refine_ls_number_reflns 6188
_refine_ls_number_restraints 70
_refine_ls_restrained_S_all 1.071
_refine_ls_R_factor_all 0.0432
_refine_ls_R_factor_gt 0.0333
_refine_ls_shift/su_max 0.002
_refine_ls_shift/su_mean 0.000
_refine_ls_structure_factor_coef Fsqd
_refine_ls_weighting_details 'calc w=1/[\s^2^(Fo^2^)+(0.0426P)^2^+32.3220P] where P=(Fo^2^+2Fc^2^)/3'
_refine_ls_weighting_scheme calc
_refine_ls_wR_factor_gt 0.0806
_refine_ls_wR_factor_ref 0.0855
_reflns_number_gt 5279
_reflns_number_total 6188
_reflns_threshold_expression >2sigma(I)
_cod_data_source_file b821671a.txt
_cod_data_source_block jml0724a
_cod_depositor_comments
;
The following automatic conversions were performed:
'_symmetry_cell_setting' value 'Monoclinic' changed to 'monoclinic'
according to '/home/saulius/struct/CIF-dictionaries/cif_core.dic'
dictionary named 'cif_core.dic' version 2.4.1 from 2010-06-29.

Automatic conversion script
Id: cif_fix_enum 1527 2010-12-29 10:47:43Z saulius 
;
_cod_original_sg_symbol_H-M C2/c
_cod_database_code 7104433

loop_
_symmetry_equiv_pos_as_xyz
'x, y, z'
'-x, y, -z+1/2'
'x+1/2, y+1/2, z'
'-x+1/2, y+1/2, -z+1/2'
'-x, -y, -z'
'x, -y, z-1/2'
'-x+1/2, -y+1/2, -z'
'x+1/2, -y+1/2, z-1/2'

loop_
_atom_site_label
_atom_site_type_symbol
_atom_site_fract_x
_atom_site_fract_y
_atom_site_fract_z
_atom_site_U_iso_or_equiv
_atom_site_adp_type
_atom_site_occupancy
_atom_site_symmetry_multiplicity
_atom_site_calc_flag
_atom_site_refinement_flags
_atom_site_disorder_assembly
_atom_site_disorder_group
Au1 Au 0.326055(5) 0.653285(15) 0.037614(11) 0.01777(6) Uani 1 1 d . . .
C1 C 0.37140(14) 0.4930(4) 0.2101(3) 0.0200(9) Uani 1 1 d . . .
C2 C 0.40972(15) 0.5010(5) 0.1577(3) 0.0242(10) Uani 1 1 d . . .
C3 C 0.44598(15) 0.5265(6) 0.3182(3) 0.0325(13) Uani 1 1 d . . .
C4 C 0.37278(15) 0.5014(5) 0.3112(3) 0.0234(10) Uani 1 1 d . . .
H4 H 0.3479 0.4964 0.3466 0.028 Uiso 1 1 calc R . .
C5 C 0.32621(14) 0.3573(4) 0.0611(3) 0.0196(9) Uani 1 1 d . . .
C6 C 0.35143(18) 0.2639(5) 0.0877(4) 0.0326(12) Uani 1 1 d . . .
H6 H 0.3698 0.2701 0.1436 0.039 Uiso 1 1 calc R . .
C7 C 0.3497(2) 0.1619(5) 0.0327(5) 0.0421(15) Uani 1 1 d . . .
H7 H 0.3670 0.0980 0.0507 0.050 Uiso 1 1 calc R . .
C8 C 0.3227(2) 0.1523(5) -0.0489(4) 0.0416(15) Uani 1 1 d . . .
H8 H 0.3214 0.0818 -0.0863 0.050 Uiso 1 1 calc R . .
C9 C 0.29799(19) 0.2448(5) -0.0752(4) 0.0353(13) Uani 1 1 d . . .
H9 H 0.2796 0.2379 -0.1309 0.042 Uiso 1 1 calc R . .
C10 C 0.29962(16) 0.3486(4) -0.0213(4) 0.0254(10) Uani 1 1 d . . .
H10 H 0.2827 0.4129 -0.0405 0.030 Uiso 1 1 calc R . .
C11 C 0.28311(13) 0.4794(4) 0.2152(3) 0.0177(9) Uani 1 1 d . . .
C12 C 0.28112(15) 0.3875(4) 0.2830(3) 0.0210(9) Uani 1 1 d . . .
H12 H 0.3024 0.3307 0.2860 0.025 Uiso 1 1 calc R . .
C13 C 0.24809(15) 0.3789(4) 0.3462(3) 0.0217(9) Uani 1 1 d . . .
H13 H 0.2472 0.3172 0.3935 0.026 Uiso 1 1 calc R . .
C14 C 0.21653(15) 0.4597(5) 0.3405(4) 0.0275(10) Uani 1 1 d . . .
H14 H 0.1938 0.4532 0.3834 0.033 Uiso 1 1 calc R . .
C15 C 0.21809(17) 0.5498(5) 0.2725(4) 0.0384(14) Uani 1 1 d . . .
H15 H 0.1963 0.6049 0.2682 0.046 Uiso 1 1 calc R . .
C16 C 0.25161(16) 0.5603(5) 0.2101(4) 0.0301(11) Uani 1 1 d . . .
H16 H 0.2528 0.6232 0.1640 0.036 Uiso 1 1 calc R . .
Cl1 Cl 0.33137(4) 0.81969(11) -0.05610(9) 0.0284(3) Uani 1 1 d . . .
N1 N 0.44488(13) 0.5187(5) 0.2162(3) 0.0341(12) Uani 1 1 d . . .
H1 H 0.469(2) 0.542(6) 0.195(5) 0.05(2) Uiso 1 1 d . . .
N2 N 0.40862(13) 0.5166(4) 0.3625(3) 0.0282(10) Uani 1 1 d . . .
H2 H 0.4082(17) 0.510(5) 0.426(4) 0.026(14) Uiso 1 1 d . . .
O1 O 0.41254(11) 0.4962(4) 0.0665(2) 0.0306(9) Uani 1 1 d . . .
O2 O 0.47790(11) 0.5424(5) 0.3661(2) 0.0485(13) Uani 1 1 d . . .
P1 P 0.32584(3) 0.49259(10) 0.13184(8) 0.0167(2) Uani 1 1 d . . .
C17 C 0.1030(5) 0.4532(11) 0.3161(12) 0.144(6) Uani 1 1 d DU . .
H17A H 0.1302 0.4807 0.3412 0.173 Uiso 1 1 calc R . .
H17B H 0.0847 0.4498 0.3740 0.173 Uiso 1 1 calc R . .
C18 C 0.0859(8) 0.5453(14) 0.2441(16) 0.313(16) Uani 1 1 d DU . .
H18A H 0.1073 0.5927 0.2121 0.375 Uiso 1 1 calc R . .
H18B H 0.0646 0.5960 0.2733 0.375 Uiso 1 1 calc R . .
C19 C 0.0681(7) 0.4480(15) 0.1767(15) 0.232(12) Uani 1 1 d DU . .
H19A H 0.0807 0.4556 0.1106 0.279 Uiso 1 1 calc R . .
H19B H 0.0383 0.4626 0.1672 0.279 Uiso 1 1 calc R . .
C20 C 0.0736(5) 0.3204(15) 0.2111(12) 0.204(11) Uani 1 1 d DU . .
H20A H 0.0490 0.2907 0.2450 0.245 Uiso 1 1 calc R . .
H20B H 0.0804 0.2679 0.1552 0.245 Uiso 1 1 calc R . .
O3 O 0.1080(4) 0.3357(10) 0.2795(10) 0.175(5) Uani 1 1 d DU . .
C21 C 0.5005(7) 0.234(5) 0.3465(19) 0.47(3) Uani 1 1 d DU . .
H21A H 0.5148 0.2911 0.3039 0.569 Uiso 1 1 calc R . .
H21B H 0.5023 0.1564 0.3144 0.569 Uiso 1 1 calc R . .
C22 C 0.5224(5) 0.229(2) 0.4490(16) 0.220(11) Uani 1 1 d DU . .
H22A H 0.5318 0.3075 0.4716 0.263 Uiso 1 1 calc R . .
H22B H 0.5459 0.1744 0.4499 0.263 Uiso 1 1 calc R . .
C23 C 0.4863(5) 0.1836(17) 0.5104(16) 0.229(11) Uani 1 1 d DU . .
H23A H 0.4846 0.0973 0.5085 0.274 Uiso 1 1 calc R . .
H23B H 0.4884 0.2100 0.5805 0.274 Uiso 1 1 calc R . .
C24 C 0.4495(6) 0.2401(18) 0.4552(11) 0.198(9) Uani 1 1 d DU . .
H24A H 0.4256 0.1864 0.4574 0.237 Uiso 1 1 calc R . .
H24B H 0.4419 0.3130 0.4901 0.237 Uiso 1 1 calc R . .
O4 O 0.4579(8) 0.2669(16) 0.3527(12) 0.335(13) Uani 1 1 d DU . .

loop_
_atom_site_aniso_label
_atom_site_aniso_U_11
_atom_site_aniso_U_22
_atom_site_aniso_U_33
_atom_site_aniso_U_23
_atom_site_aniso_U_13
_atom_site_aniso_U_12
Au1 0.02270(10) 0.01887(10) 0.01175(9) 0.00105(6) 0.00066(6) -0.00185(7)
C1 0.019(2) 0.032(3) 0.0092(18) 0.0028(17) 0.0001(15) -0.0011(18)
C2 0.023(2) 0.039(3) 0.0104(19) 0.0031(18) -0.0022(16) -0.001(2)
C3 0.022(2) 0.065(4) 0.011(2) 0.000(2) -0.0002(17) 0.004(2)
C4 0.021(2) 0.036(3) 0.013(2) 0.0020(18) 0.0021(16) 0.001(2)
C5 0.026(2) 0.020(2) 0.0132(19) 0.0020(16) 0.0047(17) -0.0035(18)
C6 0.044(3) 0.033(3) 0.020(2) 0.003(2) -0.002(2) 0.010(2)
C7 0.062(4) 0.026(3) 0.038(3) 0.002(2) 0.007(3) 0.010(3)
C8 0.066(4) 0.029(3) 0.030(3) -0.009(2) 0.009(3) -0.003(3)
C9 0.051(3) 0.033(3) 0.021(2) -0.006(2) -0.001(2) -0.016(3)
C10 0.032(3) 0.025(3) 0.019(2) 0.0021(18) -0.0029(19) -0.005(2)
C11 0.019(2) 0.021(2) 0.0129(18) 0.0000(16) -0.0020(15) -0.0032(17)
C12 0.026(2) 0.017(2) 0.019(2) -0.0039(17) -0.0006(18) 0.0005(18)
C13 0.028(2) 0.020(2) 0.018(2) 0.0026(17) 0.0023(18) -0.0050(18)
C14 0.023(2) 0.031(3) 0.029(2) 0.006(2) 0.0076(19) -0.002(2)
C15 0.029(3) 0.043(3) 0.044(3) 0.020(3) 0.012(2) 0.014(3)
C16 0.029(3) 0.029(3) 0.032(3) 0.013(2) 0.008(2) 0.009(2)
Cl1 0.0449(7) 0.0200(6) 0.0205(5) 0.0040(4) 0.0018(5) -0.0039(5)
N1 0.018(2) 0.077(4) 0.0082(17) 0.0010(19) 0.0005(15) -0.004(2)
N2 0.023(2) 0.054(3) 0.0074(17) 0.0004(17) -0.0002(15) 0.0001(19)
O1 0.0252(18) 0.059(3) 0.0070(14) 0.0010(15) 0.0009(12) -0.0021(17)
O2 0.0225(19) 0.111(4) 0.0121(16) -0.003(2) -0.0029(14) -0.001(2)
P1 0.0192(5) 0.0208(6) 0.0102(4) 0.0011(4) 0.0002(4) -0.0005(4)
C17 0.176(15) 0.111(11) 0.142(13) -0.014(10) -0.076(11) -0.008(10)
C18 0.28(3) 0.46(4) 0.20(2) 0.01(3) -0.09(2) -0.17(3)
C19 0.20(2) 0.22(2) 0.27(2) -0.14(2) -0.072(18) 0.006(17)
C20 0.173(16) 0.210(18) 0.23(2) -0.151(16) 0.066(14) -0.119(15)
O3 0.202(13) 0.128(9) 0.190(12) 0.008(8) -0.086(10) -0.013(8)
C21 0.52(5) 0.42(4) 0.49(5) -0.16(4) 0.06(4) 0.03(4)
C22 0.112(12) 0.26(2) 0.29(2) -0.15(2) 0.094(15) -0.077(14)
C23 0.146(17) 0.124(14) 0.42(3) -0.046(19) 0.01(2) 0.017(13)
C24 0.23(2) 0.169(18) 0.202(19) -0.039(15) 0.111(17) 0.020(16)
O4 0.56(3) 0.193(15) 0.260(17) -0.004(13) 0.29(2) 0.091(18)

loop_
_atom_type_symbol
_atom_type_description
_atom_type_scat_dispersion_real
_atom_type_scat_dispersion_imag
_atom_type_scat_source
C C 0.0033 0.0016 'International Tables Vol C Tables 4.2.6.8 and 6.1.1.4'
H H 0.0000 0.0000 'International Tables Vol C Tables 4.2.6.8 and 6.1.1.4'
N N 0.0061 0.0033 'International Tables Vol C Tables 4.2.6.8 and 6.1.1.4'
O O 0.0106 0.0060 'International Tables Vol C Tables 4.2.6.8 and 6.1.1.4'
P P 0.1023 0.0942 'International Tables Vol C Tables 4.2.6.8 and 6.1.1.4'
Au Au -2.0133 8.8022 'International Tables Vol C Tables 4.2.6.8 and 6.1.1.4'
Cl Cl 0.1484 0.1585 'International Tables Vol C Tables 4.2.6.8 and 6.1.1.4'

loop_
_geom_angle_atom_site_label_1
_geom_angle_atom_site_label_2
_geom_angle_atom_site_label_3
_geom_angle
_geom_angle_site_symmetry_1
_geom_angle_site_symmetry_3
_geom_angle_publ_flag
P1 Au1 Cl1 175.74(5) . . ?
C4 C1 C2 118.1(4) . . ?
C4 C1 P1 126.3(4) . . ?
C2 C1 P1 115.1(3) . . ?
O1 C2 N1 119.4(4) . . ?
O1 C2 C1 124.4(4) . . ?
N1 C2 C1 116.2(4) . . ?
O2 C3 N2 122.4(4) . . ?
O2 C3 N1 122.5(5) . . ?
N2 C3 N1 115.1(4) . . ?
N2 C4 C1 121.7(4) . . ?
N2 C4 H4 119.1 . . ?
C1 C4 H4 119.1 . . ?
C6 C5 C10 120.2(5) . . ?
C6 C5 P1 122.1(4) . . ?
C10 C5 P1 117.7(4) . . ?
C7 C6 C5 119.7(5) . . ?
C7 C6 H6 120.2 . . ?
C5 C6 H6 120.2 . . ?
C6 C7 C8 120.3(6) . . ?
C6 C7 H7 119.8 . . ?
C8 C7 H7 119.8 . . ?
C9 C8 C7 119.8(5) . . ?
C9 C8 H8 120.1 . . ?
C7 C8 H8 120.1 . . ?
C8 C9 C10 120.7(5) . . ?
C8 C9 H9 119.7 . . ?
C10 C9 H9 119.7 . . ?
C5 C10 C9 119.3(5) . . ?
C5 C10 H10 120.3 . . ?
C9 C10 H10 120.3 . . ?
C16 C11 C12 119.5(4) . . ?
C16 C11 P1 119.5(3) . . ?
C12 C11 P1 121.0(4) . . ?
C13 C12 C11 120.1(4) . . ?
C13 C12 H12 120.0 . . ?
C11 C12 H12 120.0 . . ?
C14 C13 C12 120.2(4) . . ?
C14 C13 H13 119.9 . . ?
C12 C13 H13 119.9 . . ?
C15 C14 C13 119.9(5) . . ?
C15 C14 H14 120.1 . . ?
C13 C14 H14 120.1 . . ?
C14 C15 C16 120.2(5) . . ?
C14 C15 H15 119.9 . . ?
C16 C15 H15 119.9 . . ?
C11 C16 C15 120.1(5) . . ?
C11 C16 H16 120.0 . . ?
C15 C16 H16 120.0 . . ?
C3 N1 C2 125.3(4) . . ?
C3 N1 H1 108(5) . . ?
C2 N1 H1 126(5) . . ?
C4 N2 C3 123.6(4) . . ?
C4 N2 H2 118(4) . . ?
C3 N2 H2 118(4) . . ?
C1 P1 C11 105.87(19) . . ?
C1 P1 C5 107.0(2) . . ?
C11 P1 C5 105.4(2) . . ?
C1 P1 Au1 108.41(16) . . ?
C11 P1 Au1 115.56(15) . . ?
C5 P1 Au1 113.94(15) . . ?
O3 C17 C18 118.0(13) . . ?
O3 C17 H17A 107.8 . . ?
C18 C17 H17A 107.8 . . ?
O3 C17 H17B 107.8 . . ?
C18 C17 H17B 107.8 . . ?
H17A C17 H17B 107.1 . . ?
C17 C18 C19 89.9(12) . . ?
C17 C18 H18A 113.7 . . ?
C19 C18 H18A 113.7 . . ?
C17 C18 H18B 113.7 . . ?
C19 C18 H18B 113.7 . . ?
H18A C18 H18B 110.9 . . ?
C18 C19 C20 118.0(13) . . ?
C18 C19 H19A 107.8 . . ?
C20 C19 H19A 107.8 . . ?
C18 C19 H19B 107.8 . . ?
C20 C19 H19B 107.8 . . ?
H19A C19 H19B 107.1 . . ?
O3 C20 C19 99.2(11) . . ?
O3 C20 H20A 111.9 . . ?
C19 C20 H20A 111.9 . . ?
O3 C20 H20B 111.9 . . ?
C19 C20 H20B 111.9 . . ?
H20A C20 H20B 109.6 . . ?
C20 O3 C17 103.8(11) . . ?
O4 C21 C22 113(2) . . ?
O4 C21 H21A 109.1 . . ?
C22 C21 H21A 109.1 . . ?
O4 C21 H21B 109.1 . . ?
C22 C21 H21B 109.1 . . ?
H21A C21 H21B 107.8 . . ?
C21 C22 C23 98.5(19) . . ?
C21 C22 H22A 112.1 . . ?
C23 C22 H22A 112.1 . . ?
C21 C22 H22B 112.1 . . ?
C23 C22 H22B 112.1 . . ?
H22A C22 H22B 109.7 . . ?
C24 C23 C22 101.2(16) . . ?
C24 C23 H23A 111.5 . . ?
C22 C23 H23A 111.5 . . ?
C24 C23 H23B 111.5 . . ?
C22 C23 H23B 111.5 . . ?
H23A C23 H23B 109.3 . . ?
O4 C24 C23 112.8(17) . . ?
O4 C24 H24A 109.0 . . ?
C23 C24 H24A 109.0 . . ?
O4 C24 H24B 109.0 . . ?
C23 C24 H24B 109.0 . . ?
H24A C24 H24B 107.8 . . ?
C21 O4 C24 102(2) . . ?

loop_
_geom_bond_atom_site_label_1
_geom_bond_atom_site_label_2
_geom_bond_distance
_geom_bond_site_symmetry_2
_geom_bond_publ_flag
Au1 P1 2.2321(11) . ?
Au1 Cl1 2.2910(12) . ?
C1 C4 1.360(6) . ?
C1 C2 1.447(6) . ?
C1 P1 1.796(4) . ?
C2 O1 1.232(5) . ?
C2 N1 1.387(6) . ?
C3 O2 1.222(6) . ?
C3 N2 1.369(6) . ?
C3 N1 1.371(6) . ?
C4 N2 1.351(6) . ?
C4 H4 0.9500 . ?
C5 C6 1.389(7) . ?
C5 C10 1.392(6) . ?
C5 P1 1.817(5) . ?
C6 C7 1.381(8) . ?
C6 H6 0.9500 . ?
C7 C8 1.393(9) . ?
C7 H7 0.9500 . ?
C8 C9 1.370(9) . ?
C8 H8 0.9500 . ?
C9 C10 1.392(7) . ?
C9 H9 0.9500 . ?
C10 H10 0.9500 . ?
C11 C16 1.381(7) . ?
C11 C12 1.394(6) . ?
C11 P1 1.810(5) . ?
C12 C13 1.387(7) . ?
C12 H12 0.9500 . ?
C13 C14 1.383(7) . ?
C13 H13 0.9500 . ?
C14 C15 1.379(7) . ?
C14 H14 0.9500 . ?
C15 C16 1.395(7) . ?
C15 H15 0.9500 . ?
C16 H16 0.9500 . ?
N1 H1 0.87(7) . ?
N2 H2 0.85(6) . ?
C17 O3 1.442(18) . ?
C17 C18 1.53(2) . ?
C17 H17A 0.9900 . ?
C17 H17B 0.9900 . ?
C18 C19 1.54(3) . ?
C18 H18A 0.9900 . ?
C18 H18B 0.9900 . ?
C19 C20 1.54(2) . ?
C19 H19A 0.9900 . ?
C19 H19B 0.9900 . ?
C20 O3 1.44(2) . ?
C20 H20A 0.9900 . ?
C20 H20B 0.9900 . ?
C21 O4 1.44(4) . ?
C21 C22 1.54(3) . ?
C21 H21A 0.9900 . ?
C21 H21B 0.9900 . ?
C22 C23 1.54(3) . ?
C22 H22A 0.9900 . ?
C22 H22B 0.9900 . ?
C23 C24 1.54(3) . ?
C23 H23A 0.9900 . ?
C23 H23B 0.9900 . ?
C24 O4 1.44(2) . ?
C24 H24A 0.9900 . ?
C24 H24B 0.9900 . ?

loop_
_geom_hbond_atom_site_label_D
_geom_hbond_atom_site_label_H
_geom_hbond_atom_site_label_A
_geom_hbond_distance_DH
_geom_hbond_distance_HA
_geom_hbond_distance_DA
_geom_hbond_angle_DHA
_geom_hbond_site_symmetry_A
N1 H1 O2 0.87(7) 1.94(8) 2.779(6) 162(7) 2_655
N2 H2 O1 0.85(6) 1.89(6) 2.743(5) 174(6) 6_566

loop_
_geom_torsion_atom_site_label_1
_geom_torsion_atom_site_label_2
_geom_torsion_atom_site_label_3
_geom_torsion_atom_site_label_4
_geom_torsion
_geom_torsion_site_symmetry_1
_geom_torsion_site_symmetry_2
_geom_torsion_site_symmetry_3
_geom_torsion_site_symmetry_4
_geom_torsion_publ_flag
C4 C1 C2 O1 -179.1(5) . . . . ?
P1 C1 C2 O1 -7.1(7) . . . . ?
C4 C1 C2 N1 -1.1(7) . . . . ?
P1 C1 C2 N1 170.9(4) . . . . ?
C2 C1 C4 N2 0.0(8) . . . . ?
P1 C1 C4 N2 -171.0(4) . . . . ?
C10 C5 C6 C7 -0.6(8) . . . . ?
P1 C5 C6 C7 178.4(4) . . . . ?
C5 C6 C7 C8 -0.3(9) . . . . ?
C6 C7 C8 C9 0.5(10) . . . . ?
C7 C8 C9 C10 0.1(9) . . . . ?
C6 C5 C10 C9 1.3(7) . . . . ?
P1 C5 C10 C9 -177.7(4) . . . . ?
C8 C9 C10 C5 -1.0(8) . . . . ?
C16 C11 C12 C13 -1.2(7) . . . . ?
P1 C11 C12 C13 -179.9(3) . . . . ?
C11 C12 C13 C14 1.5(7) . . . . ?
C12 C13 C14 C15 -0.6(8) . . . . ?
C13 C14 C15 C16 -0.6(9) . . . . ?
C12 C11 C16 C15 0.0(8) . . . . ?
P1 C11 C16 C15 178.7(5) . . . . ?
C14 C15 C16 C11 0.9(9) . . . . ?
O2 C3 N1 C2 -179.9(6) . . . . ?
N2 C3 N1 C2 -0.6(9) . . . . ?
O1 C2 N1 C3 179.6(6) . . . . ?
C1 C2 N1 C3 1.4(9) . . . . ?
C1 C4 N2 C3 1.0(9) . . . . ?
O2 C3 N2 C4 178.6(6) . . . . ?
N1 C3 N2 C4 -0.6(9) . . . . ?
C4 C1 P1 C11 -9.8(5) . . . . ?
C2 C1 P1 C11 179.0(4) . . . . ?
C4 C1 P1 C5 -121.9(5) . . . . ?
C2 C1 P1 C5 66.9(4) . . . . ?
C4 C1 P1 Au1 114.8(5) . . . . ?
C2 C1 P1 Au1 -56.5(4) . . . . ?
C16 C11 P1 C1 126.1(4) . . . . ?
C12 C11 P1 C1 -55.2(4) . . . . ?
C16 C11 P1 C5 -120.7(4) . . . . ?
C12 C11 P1 C5 58.0(4) . . . . ?
C16 C11 P1 Au1 6.1(4) . . . . ?
C12 C11 P1 Au1 -175.2(3) . . . . ?
C6 C5 P1 C1 16.0(5) . . . . ?
C10 C5 P1 C1 -165.0(4) . . . . ?
C6 C5 P1 C11 -96.4(4) . . . . ?
C10 C5 P1 C11 82.6(4) . . . . ?
C6 C5 P1 Au1 135.8(4) . . . . ?
C10 C5 P1 Au1 -45.2(4) . . . . ?
O3 C17 C18 C19 20(3) . . . . ?
C17 C18 C19 C20 2(3) . . . . ?
C18 C19 C20 O3 -21(3) . . . . ?
C19 C20 O3 C17 29.8(18) . . . . ?
C18 C17 O3 C20 -35(2) . . . . ?
O4 C21 C22 C23 35(4) . . . . ?
C21 C22 C23 C24 -33(3) . . . . ?
C22 C23 C24 O4 25(2) . . . . ?
C22 C21 O4 C24 -21(4) . . . . ?
C23 C24 O4 C21 -4(3) . . . . ?
